data_4321659
loop_
_publ_author_name
'Xiaolai Zheng'
'Ulli Englert'
'Gerhard E. Herberich'
'J\"org Rosenpl\"anter'

_publ_contact_author
;
      Gerhard E. Herberich
      Institut fuer Anorganische Chemie
      RWTH Aachen
      Prof.-Pirlet-Str.1
      52074 Aachen
      Germany
;
_publ_contact_author_email gerhard.herberich@ac.rwth-aachen.de
_publ_contact_author_fax '(0241) 8888288'
_publ_contact_author_phone '(0241) 804645'
_publ_section_title
;
 Syntheses and Structures of Mg(C5H5BMe)2, Mg(3,5-Me2C5H3BNMe2)2, the
 2,2'-Bipyridine Adduct Mg(C5H5BMe)2(bipy), and the N-Bonded
 Aminoboratabenzene Species Mg(3,5-Me2C5H3BNMe2)2(THF)21
;
_journal_name_full 'Inorganic Chemistry'
_journal_page_first 5579
_journal_page_last 5585
_journal_paper_doi 10.1021/ic000575x
_journal_volume 39
_journal_year 2000
_chemical_compound_source 'see paper'
_chemical_formula_sum 'C26 H46 B2 Mg N2 O2'
_chemical_formula_weight 464.60
_chemical_name_common ' Compound 6'
_chemical_name_systematic ' ?'
_space_group_IT_number 14
_symmetry_cell_setting monoclinic
_symmetry_space_group_name_Hall '-P 2ybc'
_symmetry_space_group_name_H-M 'P 1 21/c 1'
_atom_type_scat_source International_Tables_for_Xray_Crystallography
_cell_angle_alpha 90.00
_cell_angle_beta 105.74(3)
_cell_angle_gamma 90.00
_cell_formula_units_Z 4.00
_cell_length_a 10.097(6)
_cell_length_b 15.740(2)
_cell_length_c 18.151(5)
_cell_measurement_reflns_used 25
_cell_measurement_temperature 233
_cell_measurement_theta_max 17
_cell_measurement_theta_min 7
_cell_volume 2776.5(19)
_computing_cell_refinement CAD4_(Enraf-Nonius,_1977)
_computing_data_collection CAD4_(Enraf-Nonius,_1977)
_computing_data_reduction PROCESS_MolEN_(Fair,_1990)
_computing_molecular_graphics ORTEP_(Johnson,_1976)
_computing_publication_material CIF_VAX_MolEN_(Fair,_1990)
_computing_structure_refinement LSFM_MolEN_(Fair,_1990)
_computing_structure_solution none
_diffrn_ambient_temperature 233
_diffrn_measurement_device Enraf_Nonius_CAD4
_diffrn_measurement_method \q/2\q
_diffrn_radiation_type Mo-K\a
_diffrn_radiation_wavelength 0.71073
_diffrn_reflns_av_R_equivalents 0.064
_diffrn_reflns_limit_h_max 12
_diffrn_reflns_limit_h_min 0
_diffrn_reflns_limit_k_max 11
_diffrn_reflns_limit_k_min -20
_diffrn_reflns_limit_l_max 22
_diffrn_reflns_limit_l_min -23
_diffrn_reflns_number 11046
_diffrn_reflns_theta_max 27.0
_diffrn_reflns_theta_min 2.1
_diffrn_standards_decay_% -4.73
_diffrn_standards_interval_time 120
_diffrn_standards_number 3
_exptl_absorpt_coefficient_mu 0.083
_exptl_absorpt_correction_T_max 0.000
_exptl_absorpt_correction_T_min 0.000
_exptl_absorpt_correction_type none
_exptl_crystal_colour colorless
_exptl_crystal_density_diffrn 1.11
_exptl_crystal_density_meas ?
_exptl_crystal_description block
_exptl_crystal_F_000 1016
_exptl_crystal_size_max 0.60
_exptl_crystal_size_mid 0.48
_exptl_crystal_size_min 0.40
_refine_diff_density_max 0.4283
_refine_diff_density_min -0.4482
_refine_ls_extinction_method none
_refine_ls_goodness_of_fit_obs 1.369
_refine_ls_hydrogen_treatment by_more_than_one_method
_refine_ls_matrix_type full
_refine_ls_number_parameters 388
_refine_ls_number_reflns 3634
_refine_ls_number_restraints 94
_refine_ls_R_factor_obs 0.093
_refine_ls_shift/esd_max 0.048
_refine_ls_structure_factor_coef F
_refine_ls_weighting_details 'w = 4Fo^2^/ (\s^2^(Fo^2^) + 0.0016 Fo^4^)'
_refine_ls_weighting_scheme calc
_refine_ls_wR_factor_obs 0.069
_reflns_number_observed 3634
_reflns_number_total 6048
_reflns_observed_criterion >1.0\s(I)
_cod_data_source_file ic000575x_1.cif
_cod_data_source_block COMP6
_cod_depositor_comments
;
The following automatic conversions were performed:

'_exptl_crystal_density_meas' value 'none' was changed to '?' - the
value is perceived as not measured.

Automatic conversion script
Id: cif_fix_values 3008 2015-01-20 13:52:24Z robertas 

The following automatic conversions were performed:

'_refine_ls_weighting_scheme' value '4Fo^2^/ (\s^2^(Fo^2^) + 0.0016
Fo^4^)' was changed to 'calc'. New tag '_refine_ls_weighting_details'
was created. The value of the new tag was set to 'w = 4Fo^2^/
(\s^2^(Fo^2^) + 0.0016 Fo^4^)'.

Automatic conversion script
Id: cif_fix_values 3143 2015-03-26 13:38:13Z robertas 
;
_cod_original_cell_volume 2777(3)
_cod_original_formula_sum 'C26 H46 B2 Mg1 N2 O2'
_cod_database_code 4321659

loop_
_symmetry_equiv_pos_as_xyz
'x, y, z'
'-x, y+1/2, -z+1/2'
'-x, -y, -z'
'x, -y-1/2, z-1/2'

loop_
_atom_site_aniso_label
_atom_site_aniso_U_11
_atom_site_aniso_U_22
_atom_site_aniso_U_33
_atom_site_aniso_U_12
_atom_site_aniso_U_13
_atom_site_aniso_U_23
Mg 0.0331(6) 0.0323(6) 0.0347(6) 0.0060(6) 0.0080(5) -0.0008(6)
O1 0.038(1) 0.037(1) 0.038(1) 0.001(1) 0.007(1) 0.007(1)
O2 0.037(1) 0.038(1) 0.048(1) -0.000(1) 0.005(1) 0.002(1)
N1 0.043(2) 0.036(2) 0.037(2) 0.007(1) 0.013(1) -0.000(2)
N2 0.039(2) 0.033(2) 0.033(2) 0.003(1) 0.012(1) -0.002(1)
C1 0.034(2) 0.043(2) 0.051(2) 0.004(2) 0.008(2) 0.011(2)
C2 0.062(3) 0.065(3) 0.048(2) -0.010(2) -0.003(2) 0.019(2)
C3 0.064(2) 0.055(3) 0.039(2) -0.004(2) 0.017(2) 0.010(2)
C4 0.059(3) 0.114(4) 0.071(3) 0.003(3) 0.020(2) 0.058(3)
C5 0.032(2) 0.064(3) 0.052(2) 0.011(2) 0.005(2) 0.004(2)
C6 0.043(3) 0.101(4) 0.112(4) -0.016(3) -0.004(3) 0.008(4)
C7 0.138(4) 0.138(5) 0.150(5) -0.090(4) -0.086(4) 0.068(4)
C8 0.065(3) 0.046(3) 0.102(4) -0.014(2) -0.008(3) 0.009(3)
C11 0.035(2) 0.039(2) 0.036(2) 0.000(2) 0.010(2) -0.003(2)
C12 0.042(2) 0.049(2) 0.036(2) 0.006(2) 0.013(2) -0.002(2)
C13 0.041(2) 0.053(2) 0.037(2) 0.009(2) 0.006(2) -0.003(2)
C14 0.039(2) 0.058(2) 0.038(2) -0.006(2) 0.011(2) -0.015(2)
C15 0.048(2) 0.038(2) 0.047(2) -0.002(2) 0.018(2) -0.010(2)
C16 0.071(3) 0.040(2) 0.051(2) 0.012(2) 0.011(2) 0.009(2)
C17 0.051(2) 0.085(3) 0.064(3) -0.014(3) 0.009(2) -0.030(3)
C18 0.037(2) 0.063(3) 0.042(2) 0.011(2) 0.013(2) -0.002(2)
C19 0.077(3) 0.035(2) 0.053(2) 0.017(2) 0.015(2) 0.002(2)
C21 0.049(2) 0.034(2) 0.041(2) 0.002(2) 0.011(2) -0.003(2)
C22 0.060(2) 0.031(2) 0.039(2) 0.008(2) 0.004(2) -0.003(2)
C23 0.039(2) 0.036(2) 0.058(3) 0.005(2) 0.000(2) -0.002(2)
C24 0.045(2) 0.027(2) 0.049(2) 0.005(2) 0.013(2) -0.004(2)
C25 0.041(2) 0.031(2) 0.037(2) 0.007(2) 0.007(2) 0.000(2)
C26 0.082(3) 0.071(3) 0.043(3) 0.003(3) -0.009(2) 0.005(3)
C27 0.052(2) 0.060(3) 0.077(3) -0.001(2) 0.029(2) -0.003(2)
C28 0.051(2) 0.036(2) 0.051(2) 0.011(2) 0.011(2) 0.005(2)
C29 0.053(2) 0.051(3) 0.050(2) 0.003(2) 0.024(2) -0.010(2)
B1 0.033(2) 0.042(3) 0.037(2) 0.005(2) 0.017(2) -0.001(2)
B2 0.043(2) 0.019(2) 0.037(2) 0.005(2) 0.009(2) -0.005(2)

loop_
_atom_site_label
_atom_site_fract_x
_atom_site_fract_y
_atom_site_fract_z
_atom_site_U_iso_or_equiv
_atom_site_thermal_displace_type
_atom_site_calc_flag
Mg 0.3582(1) 0.81507(8) 0.20228(7) 0.0336(3) Ueq .
O1 0.4542(2) 0.7417(1) 0.2934(1) 0.0381(7) Ueq .
O2 0.1655(2) 0.7626(2) 0.1809(1) 0.0422(8) Ueq .
N1 0.4415(3) 0.7573(2) 0.1179(2) 0.0383(9) Ueq .
N2 0.3106(3) 0.9294(2) 0.2538(2) 0.0346(9) Ueq .
C1 0.6045(3) 0.7415(3) 0.3212(2) 0.044(1) Ueq .
C2 0.6337(4) 0.7126(3) 0.4036(2) 0.062(1) Ueq .
C3 0.5172(4) 0.6516(3) 0.4023(2) 0.052(1) Ueq .
C4 0.4007(4) 0.6891(3) 0.3437(2) 0.081(2) Ueq .
C5 0.0494(4) 0.8075(3) 0.1305(2) 0.051(1) Ueq .
C6 -0.0576(4) 0.7412(3) 0.1013(3) 0.090(2) Ueq .
C7 -0.0243(6) 0.6723(4) 0.1517(4) 0.166(3) Ueq .
C8 0.1189(4) 0.6792(3) 0.1962(3) 0.077(2) Ueq .
C11 0.3096(3) 0.8862(2) 0.0425(2) 0.037(1) Ueq .
C12 0.1987(4) 0.9198(2) -0.0141(2) 0.042(1) Ueq .
C13 0.1036(4) 0.8659(2) -0.0624(2) 0.045(1) Ueq .
C14 0.1152(4) 0.7773(3) -0.0568(2) 0.045(1) Ueq .
C15 0.2221(4) 0.7386(2) -0.0028(2) 0.043(1) Ueq .
C16 0.1790(4) 1.0147(2) -0.0231(2) 0.055(1) Ueq .
C17 0.0056(4) 0.7250(3) -0.1118(2) 0.068(2) Ueq .
C18 0.5797(4) 0.7863(3) 0.1163(2) 0.047(1) Ueq .
C19 0.4440(4) 0.6630(2) 0.1232(2) 0.055(1) Ueq .
C21 0.5281(4) 0.9450(2) 0.3763(2) 0.041(1) Ueq .
C22 0.6686(4) 0.9527(2) 0.4034(2) 0.045(1) Ueq .
C23 0.7535(4) 0.9601(2) 0.3543(2) 0.047(1) Ueq .
C24 0.7017(4) 0.9599(2) 0.2749(2) 0.040(1) Ueq .
C25 0.5594(4) 0.9539(2) 0.2416(2) 0.037(1) Ueq .
C26 0.7370(5) 0.9558(3) 0.4898(2) 0.070(2) Ueq .
C27 0.7996(4) 0.9656(3) 0.2253(2) 0.061(1) Ueq .
C28 0.2456(4) 1.0001(2) 0.2020(2) 0.046(1) Ueq .
C29 0.2301(4) 0.9152(3) 0.3092(2) 0.050(1) Ueq .
B1 0.3268(4) 0.7929(3) 0.0510(2) 0.036(1) Ueq .
B2 0.4642(4) 0.9461(2) 0.2911(2) 0.033(1) Ueq .
H1a 0.6412 0.7987 0.3184 0.0588 Uiso calc
H1b 0.6454 0.7020 0.2918 0.0588 Uiso calc
H2a 0.6304 0.7609 0.4371 0.0809 Uiso calc
H2b 0.7233 0.6843 0.4212 0.0809 Uiso calc
H3a 0.4979 0.6488 0.4523 0.0721 Uiso calc
H3b 0.5396 0.5947 0.3874 0.0721 Uiso calc
H4a 0.3451 0.6434 0.3139 0.1181 Uiso calc
H4b 0.3437 0.7230 0.3685 0.1181 Uiso calc
H5a 0.0767 0.8346 0.0883 0.0702 Uiso calc
H5b 0.0149 0.8509 0.1594 0.0702 Uiso calc
H6a -0.0538 0.7220 0.0505 0.1171 Uiso calc
H6b -0.1496 0.7635 0.0981 0.1171 Uiso calc
H7a -0.0398 0.6183 0.1238 0.1956 Uiso calc
H7b -0.0837 0.6753 0.1863 0.1956 Uiso calc
H8a 0.1270 0.6745 0.2511 0.0999 Uiso calc
H8b 0.1734 0.6343 0.1810 0.0999 Uiso calc
H11 0.377(4) 0.929(3) 0.069(2) 0.0469 Uiso .
H13 0.020(4) 0.890(3) -0.101(2) 0.0574 Uiso .
H15 0.219(4) 0.680(3) -0.006(2) 0.0557 Uiso .
H16a 0.257(4) 1.042(3) -0.029(2) 0.0705 Uiso .
H16b 0.135(4) 1.035(3) 0.016(2) 0.0705 Uiso .
H16c 0.108(4) 1.028(3) -0.074(2) 0.0705 Uiso .
H17a 0.013(4) 0.725(3) -0.163(3) 0.0852 Uiso .
H17b -0.081(4) 0.724(3) -0.103(2) 0.0852 Uiso .
H17c 0.017(4) 0.669(3) -0.103(3) 0.0852 Uiso .
H18a 0.581(4) 0.852(3) 0.107(2) 0.0615 Uiso .
H18b 0.609(4) 0.758(3) 0.075(2) 0.0615 Uiso .
H18c 0.653(4) 0.773(3) 0.164(2) 0.0615 Uiso .
H19a 0.470(4) 0.640(3) 0.080(2) 0.0725 Uiso .
H19b 0.353(4) 0.635(3) 0.124(2) 0.0725 Uiso .
H19c 0.518(4) 0.644(3) 0.167(2) 0.0725 Uiso .
H21 0.474(4) 0.939(3) 0.411(2) 0.0542 Uiso .
H23 0.858(4) 0.964(3) 0.374(2) 0.0616 Uiso .
H25 0.527(4) 0.960(2) 0.188(2) 0.0481 Uiso .
H26a 0.826(5) 0.926(3) 0.503(2) 0.0888 Uiso .
H26b 0.699(5) 0.919(3) 0.514(3) 0.0888 Uiso .
H26c 0.760(4) 1.016(3) 0.510(2) 0.0888 Uiso .
H27a 0.817(4) 0.908(3) 0.206(2) 0.0769 Uiso .
H27b 0.889(4) 0.989(3) 0.249(2) 0.0769 Uiso .
H27c 0.762(4) 1.007(3) 0.181(2) 0.0769 Uiso .
H28a 0.147(4) 0.984(3) 0.174(2) 0.0611 Uiso .
H28b 0.305(4) 1.014(3) 0.164(2) 0.0611 Uiso .
H28c 0.243(4) 1.054(3) 0.229(2) 0.0611 Uiso .
H29a 0.126(4) 0.900(3) 0.282(2) 0.0644 Uiso .
H29b 0.230(4) 0.965(3) 0.337(2) 0.0644 Uiso .
H29c 0.265(4) 0.865(3) 0.342(2) 0.0644 Uiso .

loop_
_geom_angle_atom_site_label_1
_geom_angle_atom_site_label_2
_geom_angle_atom_site_label_3
_geom_angle
_geom_angle_publ_flag
O1 Mg O2 98.2(1) ?
O1 Mg N1 98.5(1) ?
O1 Mg N2 103.7(1) ?
O1 Mg B1 130.7(1) ?
O1 Mg B2 85.6(1) ?
O2 Mg N1 103.3(1) ?
O2 Mg N2 96.2(1) ?
O2 Mg B1 84.9(1) ?
O2 Mg B2 129.2(1) ?
N1 Mg N2 148.0(1) ?
N1 Mg B1 34.7(1) ?
N1 Mg B2 126.3(1) ?
N2 Mg B1 125.0(1) ?
N2 Mg B2 35.3(1) ?
B1 Mg B2 129.4(1) ?
Mg O1 C1 120.1(2) ?
Mg O1 C4 131.6(2) ?
C1 O1 C4 108.2(3) ?
Mg O2 C5 118.9(2) ?
Mg O2 C8 132.1(2) ?
C5 O2 C8 108.2(3) ?
Mg N1 C18 116.1(2) ?
Mg N1 C19 112.4(3) ?
Mg N1 B1 93.0(2) ?
C18 N1 C19 108.2(3) ?
C18 N1 B1 112.6(3) ?
C19 N1 B1 114.3(3) ?
Mg N2 C28 117.7(2) ?
Mg N2 C29 113.6(2) ?
Mg N2 B2 91.0(2) ?
C28 N2 C29 108.3(3) ?
C28 N2 B2 111.8(3) ?
C29 N2 B2 113.7(3) ?
O1 C1 C2 104.3(3) ?
O1 C1 H1a 110.6(3) ?
O1 C1 H1b 111.3(3) ?
C2 C1 H1a 110.7(3) ?
C2 C1 H1b 110.4(3) ?
H1a C1 H1b 109.5(4) ?
C1 C2 C3 103.5(3) ?
C1 C2 H2a 110.5(4) ?
C1 C2 H2b 112.0(4) ?
C3 C2 H2a 110.1(4) ?
C3 C2 H2b 111.2(4) ?
H2a C2 H2b 109.5(3) ?
C2 C3 C4 102.8(3) ?
C2 C3 H3a 111.3(3) ?
C2 C3 H3b 110.3(4) ?
C4 C3 H3a 111.4(4) ?
C4 C3 H3b 111.4(3) ?
H3a C3 H3b 109.5(4) ?
O1 C4 C3 108.9(3) ?
O1 C4 H4a 109.2(4) ?
O1 C4 H4b 110.3(4) ?
C3 C4 H4a 109.2(4) ?
C3 C4 H4b 109.8(4) ?
H4a C4 H4b 109.5(4) ?
O2 C5 C6 105.3(3) ?
O2 C5 H5a 110.6(3) ?
O2 C5 H5b 110.1(3) ?
C6 C5 H5a 110.8(4) ?
C6 C5 H5b 110.4(4) ?
H5a C5 H5b 109.5(4) ?
C5 C6 C7 106.7(4) ?
C5 C6 H6a 109.9(5) ?
C5 C6 H6b 110.6(5) ?
C7 C6 H6a 108.2(5) ?
C7 C6 H6b 111.8(5) ?
H6a C6 H6b 109.5(4) ?
C6 C7 C8 109.3(5) ?
C6 C7 H7a 110.9(5) ?
C6 C7 H7b 107.5(5) ?
C8 C7 H7a 110.3(5) ?
C8 C7 H7b 109.2(5) ?
H7a C7 H7b 109.5(6) ?
O2 C8 C7 106.7(4) ?
O2 C8 H8a 108.7(4) ?
O2 C8 H8b 111.3(4) ?
C7 C8 H8a 110.8(5) ?
C7 C8 H8b 109.9(4) ?
H8a C8 H8b 109.5(4) ?
C12 C11 B1 119.8(3) ?
C12 C11 H11 114(2) ?
B1 C11 H11 126(2) ?
C11 C12 C13 120.5(3) ?
C11 C12 C16 120.6(3) ?
C13 C12 C16 119.0(3) ?
C12 C13 C14 121.9(3) ?
C12 C13 H13 120(2) ?
C14 C13 H13 118(2) ?
C13 C14 C15 121.5(3) ?
C13 C14 C17 117.4(3) ?
C15 C14 C17 121.0(4) ?
C14 C15 B1 119.2(3) ?
C14 C15 H15 113(2) ?
B1 C15 H15 128(2) ?
C12 C16 H16a 112(3) ?
C12 C16 H16b 108(2) ?
C12 C16 H16c 110(2) ?
H16a C16 H16b 120(4) ?
H16a C16 H16c 102(4) ?
H16b C16 H16c 104(3) ?
C14 C17 H17a 114(3) ?
C14 C17 H17b 116(3) ?
C14 C17 H17c 113(2) ?
H17a C17 H17b 120(4) ?
H17a C17 H17c 97(4) ?
H17b C17 H17c 92(4) ?
N1 C18 H18a 112(2) ?
N1 C18 H18b 111(2) ?
N1 C18 H18c 113(2) ?
H18a C18 H18b 108(3) ?
H18a C18 H18c 108(3) ?
H18b C18 H18c 105(3) ?
N1 C19 H19a 109(3) ?
N1 C19 H19b 115(3) ?
N1 C19 H19c 111(3) ?
H19a C19 H19b 107(4) ?
H19a C19 H19c 103(4) ?
H19b C19 H19c 110(4) ?
C22 C21 B2 118.7(4) ?
C22 C21 H21 120(2) ?
B2 C21 H21 122(2) ?
C21 C22 C23 122.0(3) ?
C21 C22 C26 120.3(4) ?
C23 C22 C26 117.7(3) ?
C22 C23 C24 122.4(3) ?
C22 C23 H23 122(2) ?
C24 C23 H23 115(2) ?
C23 C24 C25 120.0(4) ?
C23 C24 C27 119.5(3) ?
C25 C24 C27 120.5(3) ?
C24 C25 B2 119.9(3) ?
C24 C25 H25 118(2) ?
B2 C25 H25 122(2) ?
C22 C26 H26a 111(3) ?
C22 C26 H26b 110(3) ?
C22 C26 H26c 113(2) ?
H26a C26 H26b 94(4) ?
H26a C26 H26c 105(4) ?
H26b C26 H26c 121(4) ?
C24 C27 H27a 111(3) ?
C24 C27 H27b 116(3) ?
C24 C27 H27c 110(3) ?
H27a C27 H27b 106(4) ?
H27a C27 H27c 111(4) ?
H27b C27 H27c 102(4) ?
N2 C28 H28a 109(2) ?
N2 C28 H28b 110(2) ?
N2 C28 H28c 114(2) ?
H28a C28 H28b 112(3) ?
H28a C28 H28c 108(3) ?
H28b C28 H28c 104(4) ?
N2 C29 H29a 112(2) ?
N2 C29 H29b 109(3) ?
N2 C29 H29c 111(3) ?
H29a C29 H29b 107(3) ?
H29a C29 H29c 104(3) ?
H29b C29 H29c 113(3) ?
Mg B1 N1 52.3(2) ?
Mg B1 C11 87.4(2) ?
Mg B1 C15 127.2(3) ?
N1 B1 C11 119.0(3) ?
N1 B1 C15 123.7(3) ?
C11 B1 C15 117.1(3) ?
Mg B2 N2 53.7(2) ?
Mg B2 C21 127.2(3) ?
Mg B2 C25 85.2(2) ?
N2 B2 C21 123.5(4) ?
N2 B2 C25 119.1(3) ?
C21 B2 C25 117.0(3) ?

loop_
_geom_bond_atom_site_label_1
_geom_bond_atom_site_label_2
_geom_bond_distance
_geom_bond_publ_flag
Mg O1 2.035(2) ?
Mg O2 2.052(3) ?
Mg N1 2.140(3) ?
Mg N2 2.142(3) ?
Mg B1 2.700(4) ?
Mg B2 2.657(4) ?
O1 C1 1.464(4) ?
O1 C4 1.441(5) ?
O2 C5 1.459(4) ?
O2 C8 1.447(5) ?
N1 C18 1.476(5) ?
N1 C19 1.486(5) ?
N1 B1 1.539(4) ?
N2 C28 1.488(5) ?
N2 C29 1.472(5) ?
N2 B2 1.537(5) ?
C1 C2 1.514(5) ?
C1 H1a 0.980(4) ?
C1 H1b 0.980(4) ?
C2 C3 1.514(6) ?
C2 H2a 0.980(4) ?
C2 H2b 0.980(4) ?
C3 C4 1.478(5) ?
C3 H3a 0.980(4) ?
C3 H3b 0.980(4) ?
C4 H4a 0.980(4) ?
C4 H4b 0.980(5) ?
C5 C6 1.493(6) ?
C5 H5a 0.980(4) ?
C5 H5b 0.980(4) ?
C6 C7 1.400(8) ?
C6 H6a 0.980(6) ?
C6 H6b 0.980(5) ?
C7 C8 1.456(7) ?
C7 H7a 0.980(6) ?
C7 H7b 0.980(7) ?
C8 H8a 0.980(5) ?
C8 H8b 0.980(5) ?
C11 C12 1.402(4) ?
C11 B1 1.482(6) ?
C11 H11 0.99(4) ?
C12 C13 1.399(5) ?
C12 C16 1.510(6) ?
C13 C14 1.400(6) ?
C13 H13 1.02(4) ?
C14 C15 1.386(5) ?
C14 C17 1.517(5) ?
C15 B1 1.497(5) ?
C15 H15 0.93(4) ?
C16 H16a 0.93(4) ?
C16 H16b 0.99(5) ?
C16 H16c 1.02(4) ?
C17 H17a 0.95(5) ?
C17 H17b 0.93(5) ?
C17 H17c 0.90(5) ?
C18 H18a 1.05(4) ?
C18 H18b 0.99(4) ?
C18 H18c 1.00(4) ?
C19 H19a 0.97(5) ?
C19 H19b 1.02(4) ?
C19 H19c 0.98(4) ?
C21 C22 1.374(5) ?
C21 B2 1.506(5) ?
C21 H21 0.94(4) ?
C22 C23 1.400(6) ?
C22 C26 1.533(5) ?
C23 C24 1.394(5) ?
C23 H23 1.02(4) ?
C24 C25 1.403(5) ?
C24 C27 1.509(6) ?
C25 B2 1.489(6) ?
C25 H25 0.95(4) ?
C26 H26a 0.99(5) ?
C26 H26b 0.87(5) ?
C26 H26c 1.03(5) ?
C27 H27a 1.01(5) ?
C27 H27b 0.96(4) ?
C27 H27c 1.02(4) ?
C28 H28a 1.02(4) ?
C28 H28b 1.05(5) ?
C28 H28c 0.98(4) ?
C29 H29a 1.06(4) ?
C29 H29b 0.93(4) ?
C29 H29c 0.99(4) ?
